data_7032666
loop_
_publ_author_name
'Catalano, Vincent J.'
'L\'opez-de-Luzuriaga, Jos\'e M'
'Monge, Miguel'
'Olmos, M. Elena'
'Pascual, David'

_publ_section_title
;
 Copper(i)-assisted red-shifted phosphorescence in Au(i)Cu(i)
 heteropolynuclear complexes.
;
_journal_issue 43
_journal_name_full 'Dalton transactions (Cambridge, England : 2003)'
_journal_page_first 16486
_journal_page_last 16497
_journal_paper_doi 10.1039/c4dt02154a
_journal_volume 43
_journal_year 2014
_chemical_formula_sum 'C48 H26 Au2 Cl4 F6 N2 P2'
_chemical_formula_weight 1342.38
_chemical_name_common 2
_space_group_crystal_system monoclinic
_space_group_IT_number 15
_space_group_name_Hall '-C 2yc'
_space_group_name_H-M_alt 'C 1 2/c 1'
_symmetry_space_group_name_Hall '-C 2yc'
_symmetry_space_group_name_H-M 'C 1 2/c 1'
_atom_sites_solution_hydrogens geom
_audit_creation_method SHELXL-2014
_cell_angle_alpha 90
_cell_angle_beta 123.80
_cell_angle_gamma 90
_cell_formula_units_Z 4
_cell_length_a 24.6243(7)
_cell_length_b 12.2228(4)
_cell_length_c 17.6926(9)
_cell_measurement_reflns_used 9891
_cell_measurement_temperature 100(2)
_cell_measurement_theta_max 30.46
_cell_measurement_theta_min 2.35
_cell_volume 4425.1(3)
_computing_cell_refinement 'Bruker SAINT'
_computing_data_collection 'Bruker APEX2'
_computing_data_reduction 'Bruker SAINT'
_computing_molecular_graphics 'Bruker SHELXTL'
_computing_publication_material 'Bruker SHELXTL'
_computing_structure_refinement 'SHELXL-2014 (Sheldrick, 2014)'
_computing_structure_solution 'SHELXS-97 (Sheldrick, 2008)'
_diffrn_ambient_temperature 100(2)
_diffrn_measured_fraction_theta_full 1.000
_diffrn_measured_fraction_theta_max 1.000
_diffrn_measurement_device_type 'Bruker APEX-II CCD'
_diffrn_measurement_method '\f and \w scans'
_diffrn_radiation_type MoK\a
_diffrn_radiation_wavelength 0.71073
_diffrn_reflns_av_R_equivalents 0.0664
_diffrn_reflns_av_unetI/netI 0.0459
_diffrn_reflns_Laue_measured_fraction_full 1.000
_diffrn_reflns_Laue_measured_fraction_max 1.000
_diffrn_reflns_limit_h_max 34
_diffrn_reflns_limit_h_min -33
_diffrn_reflns_limit_k_max 16
_diffrn_reflns_limit_k_min -17
_diffrn_reflns_limit_l_max 24
_diffrn_reflns_limit_l_min -24
_diffrn_reflns_number 40972
_diffrn_reflns_point_group_measured_fraction_full 1.000
_diffrn_reflns_point_group_measured_fraction_max 1.000
_diffrn_reflns_theta_full 25.242
_diffrn_reflns_theta_max 29.997
_diffrn_reflns_theta_min 1.941
_exptl_absorpt_coefficient_mu 7.001
_exptl_absorpt_correction_T_max 0.721
_exptl_absorpt_correction_T_min 0.166
_exptl_absorpt_correction_type multi-scan
_exptl_absorpt_process_details SADABS
_exptl_crystal_colour colourless
_exptl_crystal_density_diffrn 2.015
_exptl_crystal_description rod
_exptl_crystal_F_000 2552
_exptl_crystal_size_max 0.400
_exptl_crystal_size_mid 0.080
_exptl_crystal_size_min 0.050
_refine_diff_density_max 0.909
_refine_diff_density_min -0.701
_refine_diff_density_rms 0.156
_refine_ls_extinction_method none
_refine_ls_goodness_of_fit_ref 1.007
_refine_ls_hydrogen_treatment constr
_refine_ls_matrix_type full
_refine_ls_number_parameters 289
_refine_ls_number_reflns 6470
_refine_ls_number_restraints 0
_refine_ls_restrained_S_all 1.007
_refine_ls_R_factor_all 0.0457
_refine_ls_R_factor_gt 0.0279
_refine_ls_shift/su_max 0.001
_refine_ls_shift/su_mean 0.000
_refine_ls_structure_factor_coef Fsqd
_refine_ls_weighting_details 'w=1/[\s^2^(Fo^2^)+(0.0180P)^2^] where P=(Fo^2^+2Fc^2^)/3'
_refine_ls_weighting_scheme calc
_refine_ls_wR_factor_gt 0.0470
_refine_ls_wR_factor_ref 0.0500
_reflns_Friedel_coverage 0.000
_reflns_number_gt 5131
_reflns_number_total 6470
_reflns_threshold_expression 'I > 2\s(I)'
_cod_data_source_file c4dt02154a2.cif
_cod_data_source_block cat12
_cod_depositor_comments 'Adding full bibliography for 7032665--7032668.cif.'
_cod_original_cell_volume 4425.3(3)
_cod_database_code 7032666
_shelx_space_group_comment
; 
The symmetry employed for this shelxl refinement is uniquely defined 
by the following loop, which should always be used as a source of 
symmetry information in preference to the above space-group names. 
They are only intended as comments. 
;
_shelx_estimated_absorpt_t_min 0.166
_shelx_estimated_absorpt_t_max 0.721
_shelxl_version_number 2014-3

loop_
_space_group_symop_operation_xyz
'x, y, z'
'-x, y, -z+1/2'
'x+1/2, y+1/2, z'
'-x+1/2, y+1/2, -z+1/2'
'-x, -y, -z'
'x, -y, z-1/2'
'-x+1/2, -y+1/2, -z'
'x+1/2, -y+1/2, z-1/2'

loop_
_atom_site_label
_atom_site_type_symbol
_atom_site_fract_x
_atom_site_fract_y
_atom_site_fract_z
_atom_site_U_iso_or_equiv
_atom_site_adp_type
_atom_site_occupancy
_atom_site_site_symmetry_order
_atom_site_calc_flag
_atom_site_refinement_flags_posn
_atom_site_refinement_flags_adp
Au1 Au 0.11124(2) 0.19017(2) 0.03071(2) 0.01365(4) Uani 1 1 d . .
P1 P 0.06202(4) 0.21983(7) 0.10606(5) 0.01271(17) Uani 1 1 d . .
Cl1 Cl 0.19701(4) -0.12884(7) -0.11415(6) 0.02492(19) Uani 1 1 d . .
Cl2 Cl 0.20496(4) 0.29389(7) -0.19442(6) 0.02507(19) Uani 1 1 d . .
F1 F 0.14846(9) -0.03628(15) -0.01108(13) 0.0210(4) Uani 1 1 d . .
F2 F 0.22322(9) 0.05739(17) -0.19514(13) 0.0241(5) Uani 1 1 d . .
F3 F 0.15696(10) 0.33258(15) -0.07867(14) 0.0228(5) Uani 1 1 d . .
N1 N 0.02509(12) 0.0913(2) 0.19643(16) 0.0119(5) Uani 1 1 d . .
C1 C 0.15190(15) 0.1498(3) -0.0402(2) 0.0138(6) Uani 1 1 d . .
C2 C 0.16259(15) 0.0427(3) -0.0516(2) 0.0152(7) Uani 1 1 d . .
C3 C 0.18661(15) 0.0075(3) -0.1018(2) 0.0157(7) Uani 1 1 d . .
C4 C 0.20100(15) 0.0876(3) -0.1437(2) 0.0178(7) Uani 1 1 d . .
C5 C 0.19113(15) 0.1964(3) -0.1365(2) 0.0171(7) Uani 1 1 d . .
C6 C 0.16730(16) 0.2251(3) -0.0842(2) 0.0154(7) Uani 1 1 d . .
C7 C 0.04994(14) 0.0891(2) 0.1462(2) 0.0115(6) Uani 1 1 d . .
C8 C 0.06751(15) -0.0082(3) 0.1226(2) 0.0162(7) Uani 1 1 d . .
H8A H 0.0863 -0.0059 0.0881 0.019 Uiso 1 1 calc R U
C9 C 0.05723(15) -0.1061(3) 0.1500(2) 0.0157(7) Uani 1 1 d . .
H9A H 0.0691 -0.1726 0.1351 0.019 Uiso 1 1 calc R U
C10 C 0.02899(14) -0.1075(3) 0.2004(2) 0.0137(6) Uani 1 1 d . .
C11 C 0.01431(14) -0.0054(3) 0.2230(2) 0.0115(6) Uani 1 1 d . .
C12 C 0.01426(15) -0.2083(3) 0.2269(2) 0.0153(7) Uani 1 1 d . .
H12A H 0.0248 -0.2759 0.2115 0.018 Uiso 1 1 calc R U
C13 C -0.01823(15) 0.2812(3) 0.0342(2) 0.0138(6) Uani 1 1 d . .
C14 C -0.07207(15) 0.2535(3) 0.0367(2) 0.0192(7) Uani 1 1 d . .
H14A H -0.0678 0.1999 0.0786 0.023 Uiso 1 1 calc R U
C15 C -0.13181(17) 0.3038(3) -0.0216(2) 0.0251(8) Uani 1 1 d . .
H15A H -0.1685 0.2837 -0.0201 0.030 Uiso 1 1 calc R U
C16 C -0.13832(17) 0.3833(3) -0.0821(2) 0.0233(8) Uani 1 1 d . .
H16A H -0.1793 0.4180 -0.1217 0.028 Uiso 1 1 calc R U
C17 C -0.08503(17) 0.4120(3) -0.0847(2) 0.0218(8) Uani 1 1 d . .
H17A H -0.0894 0.4666 -0.1260 0.026 Uiso 1 1 calc R U
C18 C -0.02526(16) 0.3613(3) -0.0273(2) 0.0181(7) Uani 1 1 d . .
H18A H 0.0111 0.3808 -0.0297 0.022 Uiso 1 1 calc R U
C19 C 0.10627(15) 0.3078(3) 0.2045(2) 0.0128(6) Uani 1 1 d . .
C20 C 0.17159(15) 0.3315(3) 0.2398(2) 0.0166(7) Uani 1 1 d . .
H20A H 0.1917 0.3031 0.2111 0.020 Uiso 1 1 calc R U
C21 C 0.20742(16) 0.3964(3) 0.3167(2) 0.0214(7) Uani 1 1 d . .
H21A H 0.2520 0.4121 0.3411 0.026 Uiso 1 1 calc R U
C22 C 0.17770(17) 0.4382(3) 0.3576(2) 0.0234(8) Uani 1 1 d . .
H22A H 0.2023 0.4821 0.4107 0.028 Uiso 1 1 calc R U
C23 C 0.11256(17) 0.4169(3) 0.3222(2) 0.0239(8) Uani 1 1 d . .
H23A H 0.0924 0.4472 0.3502 0.029 Uiso 1 1 calc R U
C24 C 0.07676(16) 0.3513(3) 0.2458(2) 0.0183(7) Uani 1 1 d . .
H24A H 0.0321 0.3360 0.2217 0.022 Uiso 1 1 calc R U

loop_
_atom_site_aniso_label
_atom_site_aniso_U_11
_atom_site_aniso_U_22
_atom_site_aniso_U_33
_atom_site_aniso_U_23
_atom_site_aniso_U_13
_atom_site_aniso_U_12
Au1 0.01498(6) 0.01669(7) 0.01347(6) -0.00058(6) 0.01052(5) 0.00028(6)
P1 0.0141(4) 0.0142(5) 0.0129(4) -0.0009(3) 0.0094(3) -0.0006(3)
Cl1 0.0228(4) 0.0199(5) 0.0313(5) -0.0080(4) 0.0146(4) 0.0009(4)
Cl2 0.0289(4) 0.0300(5) 0.0270(4) 0.0092(4) 0.0222(4) 0.0049(4)
F1 0.0257(11) 0.0167(11) 0.0272(11) 0.0049(8) 0.0188(9) 0.0002(8)
F2 0.0237(11) 0.0358(13) 0.0224(10) -0.0039(9) 0.0189(9) 0.0043(9)
F3 0.0327(11) 0.0163(11) 0.0312(11) 0.0031(9) 0.0251(10) 0.0030(9)
N1 0.0114(12) 0.0123(14) 0.0111(12) -0.0015(10) 0.0057(11) -0.0003(10)
C1 0.0138(15) 0.0177(18) 0.0110(14) -0.0009(13) 0.0075(13) 0.0000(13)
C2 0.0135(15) 0.0190(19) 0.0127(15) 0.0005(13) 0.0070(13) -0.0023(13)
C3 0.0137(15) 0.0180(18) 0.0128(15) -0.0038(13) 0.0058(13) 0.0010(13)
C4 0.0120(15) 0.031(2) 0.0125(15) -0.0042(14) 0.0082(13) 0.0025(14)
C5 0.0150(14) 0.026(2) 0.0146(14) 0.0016(15) 0.0109(13) 0.0005(14)
C6 0.0181(16) 0.0142(17) 0.0173(16) -0.0008(13) 0.0120(14) 0.0033(13)
C7 0.0116(14) 0.0110(17) 0.0123(14) -0.0033(12) 0.0069(12) -0.0043(12)
C8 0.0192(16) 0.0155(18) 0.0179(16) -0.0043(14) 0.0129(14) -0.0010(13)
C9 0.0154(15) 0.0150(18) 0.0138(15) -0.0023(13) 0.0064(13) 0.0014(13)
C10 0.0097(14) 0.0141(17) 0.0110(14) -0.0001(12) 0.0018(12) 0.0019(12)
C11 0.0085(14) 0.0139(17) 0.0093(14) -0.0011(12) 0.0033(12) 0.0005(12)
C12 0.0187(16) 0.0079(17) 0.0154(15) -0.0009(12) 0.0072(13) 0.0004(12)
C13 0.0141(15) 0.0139(17) 0.0130(14) -0.0021(12) 0.0073(13) 0.0021(12)
C14 0.0179(16) 0.024(2) 0.0179(16) 0.0055(15) 0.0111(14) 0.0002(14)
C15 0.0176(16) 0.031(2) 0.0270(18) 0.0035(18) 0.0127(15) 0.0006(16)
C16 0.0201(17) 0.021(2) 0.0214(18) 0.0021(15) 0.0072(15) 0.0056(15)
C17 0.0282(19) 0.0156(19) 0.0184(17) 0.0023(14) 0.0110(16) 0.0041(15)
C18 0.0208(17) 0.0147(18) 0.0179(16) -0.0027(14) 0.0101(14) -0.0038(14)
C19 0.0187(15) 0.0095(15) 0.0136(14) 0.0024(13) 0.0111(12) 0.0010(13)
C20 0.0162(15) 0.0148(19) 0.0207(16) 0.0004(13) 0.0114(14) -0.0001(13)
C21 0.0163(16) 0.023(2) 0.0206(17) -0.0032(15) 0.0076(15) -0.0036(15)
C22 0.0274(19) 0.019(2) 0.0171(17) -0.0043(15) 0.0084(15) -0.0053(15)
C23 0.0290(19) 0.024(2) 0.0242(18) -0.0053(16) 0.0180(16) -0.0008(16)
C24 0.0184(16) 0.0201(18) 0.0205(17) -0.0060(14) 0.0133(15) -0.0029(14)

loop_
_atom_type_symbol
_atom_type_description
_atom_type_scat_dispersion_real
_atom_type_scat_dispersion_imag
_atom_type_scat_source
C C 0.0033 0.0016 'International Tables Vol C Tables 4.2.6.8 and 6.1.1.4'
H H 0.0000 0.0000 'International Tables Vol C Tables 4.2.6.8 and 6.1.1.4'
N N 0.0061 0.0033 'International Tables Vol C Tables 4.2.6.8 and 6.1.1.4'
F F 0.0171 0.0103 'International Tables Vol C Tables 4.2.6.8 and 6.1.1.4'
P P 0.1023 0.0942 'International Tables Vol C Tables 4.2.6.8 and 6.1.1.4'
Cl Cl 0.1484 0.1585 'International Tables Vol C Tables 4.2.6.8 and 6.1.1.4'
Au Au -2.0133 8.8022 'International Tables Vol C Tables 4.2.6.8 and 6.1.1.4'

loop_
_geom_angle_atom_site_label_1
_geom_angle_atom_site_label_2
_geom_angle_atom_site_label_3
_geom_angle
_geom_angle_site_symmetry_1
_geom_angle_site_symmetry_3
C1 Au1 P1 174.87(9) . .
C19 P1 C13 105.48(14) . .
C19 P1 C7 106.58(14) . .
C13 P1 C7 106.44(14) . .
C19 P1 Au1 115.29(10) . .
C13 P1 Au1 112.54(10) . .
C7 P1 Au1 109.95(10) . .
C7 N1 C11 117.8(3) . .
C2 C1 C6 114.6(3) . .
C2 C1 Au1 121.2(2) . .
C6 C1 Au1 124.1(2) . .
F1 C2 C1 118.4(3) . .
F1 C2 C3 116.4(3) . .
C1 C2 C3 125.3(3) . .
C2 C3 C4 116.8(3) . .
C2 C3 Cl1 122.1(3) . .
C4 C3 Cl1 121.1(2) . .
F2 C4 C5 119.3(3) . .
F2 C4 C3 119.2(3) . .
C5 C4 C3 121.6(3) . .
C4 C5 C6 118.1(3) . .
C4 C5 Cl2 120.7(2) . .
C6 C5 Cl2 121.2(3) . .
F3 C6 C1 118.9(3) . .
F3 C6 C5 117.4(3) . .
C1 C6 C5 123.7(3) . .
N1 C7 C8 123.2(3) . .
N1 C7 P1 118.3(2) . .
C8 C7 P1 118.5(2) . .
C9 C8 C7 119.1(3) . .
C9 C8 H8A 120.4 . .
C7 C8 H8A 120.4 . .
C8 C9 C10 119.4(3) . .
C8 C9 H9A 120.3 . .
C10 C9 H9A 120.3 . .
C9 C10 C11 117.6(3) . .
C9 C10 C12 121.5(3) . .
C11 C10 C12 120.9(3) . .
N1 C11 C10 122.8(3) . .
N1 C11 C11 118.94(16) . 2
C10 C11 C11 118.24(17) . 2
C12 C12 C10 120.80(18) 2 .
C12 C12 H12A 119.6 2 .
C10 C12 H12A 119.6 . .
C14 C13 C18 119.1(3) . .
C14 C13 P1 124.2(2) . .
C18 C13 P1 116.7(2) . .
C15 C14 C13 120.3(3) . .
C15 C14 H14A 119.9 . .
C13 C14 H14A 119.9 . .
C14 C15 C16 120.3(3) . .
C14 C15 H15A 119.9 . .
C16 C15 H15A 119.9 . .
C17 C16 C15 119.9(3) . .
C17 C16 H16A 120.1 . .
C15 C16 H16A 120.1 . .
C16 C17 C18 120.2(3) . .
C16 C17 H17A 119.9 . .
C18 C17 H17A 119.9 . .
C17 C18 C13 120.2(3) . .
C17 C18 H18A 119.9 . .
C13 C18 H18A 119.9 . .
C24 C19 C20 119.6(3) . .
C24 C19 P1 121.5(2) . .
C20 C19 P1 118.9(2) . .
C21 C20 C19 120.3(3) . .
C21 C20 H20A 119.9 . .
C19 C20 H20A 119.9 . .
C22 C21 C20 119.5(3) . .
C22 C21 H21A 120.3 . .
C20 C21 H21A 120.3 . .
C21 C22 C23 120.8(3) . .
C21 C22 H22A 119.6 . .
C23 C22 H22A 119.6 . .
C22 C23 C24 119.9(3) . .
C22 C23 H23A 120.0 . .
C24 C23 H23A 120.0 . .
C23 C24 C19 119.9(3) . .
C23 C24 H24A 120.0 . .
C19 C24 H24A 120.0 . .

loop_
_geom_bond_atom_site_label_1
_geom_bond_atom_site_label_2
_geom_bond_distance
_geom_bond_site_symmetry_2
Au1 C1 2.054(3) .
Au1 P1 2.2750(8) .
P1 C19 1.807(3) .
P1 C13 1.814(3) .
P1 C7 1.839(3) .
Cl1 C3 1.718(3) .
Cl2 C5 1.725(3) .
F1 C2 1.358(3) .
F2 C4 1.348(3) .
F3 C6 1.352(4) .
N1 C7 1.330(4) .
N1 C11 1.351(4) .
C1 C2 1.371(4) .
C1 C6 1.388(4) .
C2 C3 1.383(4) .
C3 C4 1.388(5) .
C4 C5 1.371(5) .
C5 C6 1.388(4) .
C7 C8 1.406(4) .
C8 C9 1.367(4) .
C8 H8A 0.9500 .
C9 C10 1.403(4) .
C9 H9A 0.9500 .
C10 C11 1.417(4) .
C10 C12 1.436(4) .
C11 C11 1.471(6) 2
C12 C12 1.342(6) 2
C12 H12A 0.9500 .
C13 C14 1.393(4) .
C13 C18 1.401(4) .
C14 C15 1.385(5) .
C14 H14A 0.9500 .
C15 C16 1.389(5) .
C15 H15A 0.9500 .
C16 C17 1.383(5) .
C16 H16A 0.9500 .
C17 C18 1.385(4) .
C17 H17A 0.9500 .
C18 H18A 0.9500 .
C19 C24 1.392(4) .
C19 C20 1.394(4) .
C20 C21 1.387(4) .
C20 H20A 0.9500 .
C21 C22 1.382(5) .
C21 H21A 0.9500 .
C22 C23 1.384(5) .
C22 H22A 0.9500 .
C23 C24 1.387(4) .
C23 H23A 0.9500 .
C24 H24A 0.9500 .

loop_
_geom_torsion_atom_site_label_1
_geom_torsion_atom_site_label_2
_geom_torsion_atom_site_label_3
_geom_torsion_atom_site_label_4
_geom_torsion
_geom_torsion_site_symmetry_4
C6 C1 C2 F1 -179.7(3) .
Au1 C1 C2 F1 -3.0(4) .
C6 C1 C2 C3 0.0(5) .
Au1 C1 C2 C3 176.6(2) .
F1 C2 C3 C4 179.8(3) .
C1 C2 C3 C4 0.1(5) .
F1 C2 C3 Cl1 0.9(4) .
C1 C2 C3 Cl1 -178.7(3) .
C2 C3 C4 F2 -178.6(3) .
Cl1 C3 C4 F2 0.3(4) .
C2 C3 C4 C5 -0.8(5) .
Cl1 C3 C4 C5 178.1(2) .
F2 C4 C5 C6 179.0(3) .
C3 C4 C5 C6 1.2(5) .
F2 C4 C5 Cl2 1.6(4) .
C3 C4 C5 Cl2 -176.3(3) .
C2 C1 C6 F3 178.5(3) .
Au1 C1 C6 F3 2.0(4) .
C2 C1 C6 C5 0.5(5) .
Au1 C1 C6 C5 -176.0(2) .
C4 C5 C6 F3 -179.1(3) .
Cl2 C5 C6 F3 -1.6(4) .
C4 C5 C6 C1 -1.1(5) .
Cl2 C5 C6 C1 176.3(3) .
C11 N1 C7 C8 -2.4(4) .
C11 N1 C7 P1 177.8(2) .
C19 P1 C7 N1 50.6(3) .
C13 P1 C7 N1 -61.7(3) .
Au1 P1 C7 N1 176.2(2) .
C19 P1 C7 C8 -129.3(2) .
C13 P1 C7 C8 118.5(3) .
Au1 P1 C7 C8 -3.7(3) .
N1 C7 C8 C9 1.8(5) .
P1 C7 C8 C9 -178.3(2) .
C7 C8 C9 C10 0.5(5) .
C8 C9 C10 C11 -2.0(4) .
C8 C9 C10 C12 176.9(3) .
C7 N1 C11 C10 0.7(4) .
C7 N1 C11 C11 -178.8(3) 2
C9 C10 C11 N1 1.4(4) .
C12 C10 C11 N1 -177.4(3) .
C9 C10 C11 C11 -179.0(3) 2
C12 C10 C11 C11 2.1(5) 2
C9 C10 C12 C12 -178.3(4) 2
C11 C10 C12 C12 0.5(5) 2
C19 P1 C13 C14 -92.8(3) .
C7 P1 C13 C14 20.2(3) .
Au1 P1 C13 C14 140.7(3) .
C19 P1 C13 C18 87.4(3) .
C7 P1 C13 C18 -159.6(2) .
Au1 P1 C13 C18 -39.1(3) .
C18 C13 C14 C15 0.6(5) .
P1 C13 C14 C15 -179.2(3) .
C13 C14 C15 C16 -0.9(5) .
C14 C15 C16 C17 0.5(5) .
C15 C16 C17 C18 0.2(5) .
C16 C17 C18 C13 -0.5(5) .
C14 C13 C18 C17 0.1(5) .
P1 C13 C18 C17 179.9(2) .
C13 P1 C19 C24 41.7(3) .
C7 P1 C19 C24 -71.1(3) .
Au1 P1 C19 C24 166.5(2) .
C13 P1 C19 C20 -138.8(3) .
C7 P1 C19 C20 108.3(3) .
Au1 P1 C19 C20 -14.0(3) .
C24 C19 C20 C21 1.2(5) .
P1 C19 C20 C21 -178.3(3) .
C19 C20 C21 C22 -0.6(5) .
C20 C21 C22 C23 -0.6(5) .
C21 C22 C23 C24 1.2(5) .
C22 C23 C24 C19 -0.5(5) .
C20 C19 C24 C23 -0.6(5) .
P1 C19 C24 C23 178.8(3) .
